data_1570105
loop_
_publ_author_name
'Wang, Cong-Shuai'
'Xiong, Qi'
'Xu, Hui'
'Yang, Hao-Ran'
'Dang, Yanfeng'
'Dong, Xiu-Qin'
'Wang, Chun-Jiang'

_publ_section_title
;
 Organocatalytic atroposelective synthesis of axially chiral
 <i>N</i>,<i>N</i>'-pyrrolylindoles <i>via de novo</i> indole formation.
;
_journal_issue 43
_journal_name_full 'Chemical science'
_journal_page_first 12091
_journal_page_last 12097
_journal_paper_doi 10.1039/d3sc03686c
_journal_volume 14
_journal_year 2023
_chemical_formula_moiety 'C30 H25 N3 O2'
_chemical_formula_sum 'C30 H25 N3 O2'
_chemical_formula_weight 459.53
_space_group_crystal_system orthorhombic
_space_group_IT_number 19
_space_group_name_Hall 'P 2ac 2ab'
_space_group_name_H-M_alt 'P 21 21 21'
_atom_sites_solution_hydrogens geom
_atom_sites_solution_primary direct
_audit_creation_date 2023-05-04
_audit_creation_method
;
Olex2 1.2
(compiled 2014.09.19 svn.r3010 for OlexSys, GUI svn.r4874)
;
_audit_update_record
;
2023-07-05 deposited with the CCDC.	2023-10-05 downloaded from the CCDC.
;
_cell_angle_alpha 90
_cell_angle_beta 90
_cell_angle_gamma 90
_cell_formula_units_Z 4
_cell_length_a 7.3836(2)
_cell_length_b 17.6933(6)
_cell_length_c 18.4913(6)
_cell_measurement_reflns_used 9959
_cell_measurement_temperature 293(2)
_cell_measurement_theta_max 75.0670
_cell_measurement_theta_min 3.4140
_cell_volume 2415.71(13)
_computing_molecular_graphics 'Olex2 (Dolomanov et al., 2009)'
_computing_publication_material 'Olex2 (Dolomanov et al., 2009)'
_computing_structure_refinement 'ShelXL (Sheldrick, 2008)'
_computing_structure_solution 'ShelXS (Sheldrick, 2008)'
_diffrn_ambient_temperature 293(2)
_diffrn_detector 'Bruker APEX2 area detector'
_diffrn_detector_area_resol_mean 7.9
_diffrn_detector_type 'CCD area detector'
_diffrn_measured_fraction_theta_full 0.989
_diffrn_measured_fraction_theta_max 0.990
_diffrn_measurement_device 'three-circle diffractometer'
_diffrn_measurement_device_type 'Bruker SMART APEX2 area detector'
_diffrn_measurement_method '\w and \f scans'
_diffrn_radiation_monochromator 'mirror optics'
_diffrn_radiation_probe x-ray
_diffrn_radiation_type CuK\a
_diffrn_radiation_wavelength 1.54178
_diffrn_reflns_av_R_equivalents 0.0221
_diffrn_reflns_av_unetI/netI 0.0229
_diffrn_reflns_Laue_measured_fraction_full 0.989
_diffrn_reflns_Laue_measured_fraction_max 0.990
_diffrn_reflns_limit_h_max 8
_diffrn_reflns_limit_h_min -8
_diffrn_reflns_limit_k_max 17
_diffrn_reflns_limit_k_min -21
_diffrn_reflns_limit_l_max 20
_diffrn_reflns_limit_l_min -22
_diffrn_reflns_number 12507
_diffrn_reflns_point_group_measured_fraction_full 0.981
_diffrn_reflns_point_group_measured_fraction_max 0.981
_diffrn_reflns_theta_full 66.500
_diffrn_reflns_theta_max 67.487
_diffrn_reflns_theta_min 3.457
_diffrn_source 'microfocus sealed X-ray tube'
_diffrn_source_type 'Incoatec I\ms'
_exptl_absorpt_coefficient_mu 0.636
_exptl_absorpt_correction_type none
_exptl_crystal_colour brown
_exptl_crystal_colour_primary brown
_exptl_crystal_density_diffrn 1.264
_exptl_crystal_description block
_exptl_crystal_F_000 968
_exptl_crystal_size_max 0.15
_exptl_crystal_size_mid 0.14
_exptl_crystal_size_min 0.12
_refine_diff_density_max 0.129
_refine_diff_density_min -0.110
_refine_diff_density_rms 0.024
_refine_ls_abs_structure_details
;
 Flack x determined using 1517 quotients [(I+)-(I-)]/[(I+)+(I-)]
 (Parsons and Flack (2004), Acta Cryst. A60, s61).
;
_refine_ls_abs_structure_Flack -0.04(10)
_refine_ls_extinction_coef 0.0048(5)
_refine_ls_extinction_expression Fc^*^=kFc[1+0.001xFc^2^\l^3^/sin(2\q)]^-1/4^
_refine_ls_extinction_method SHELXL
_refine_ls_goodness_of_fit_ref 1.086
_refine_ls_hydrogen_treatment constr
_refine_ls_matrix_type full
_refine_ls_number_parameters 320
_refine_ls_number_reflns 4262
_refine_ls_number_restraints 0
_refine_ls_restrained_S_all 1.086
_refine_ls_R_factor_all 0.0360
_refine_ls_R_factor_gt 0.0317
_refine_ls_shift/su_max 0.000
_refine_ls_shift/su_mean 0.000
_refine_ls_structure_factor_coef Fsqd
_refine_ls_weighting_details
;
 w=1/[\s^2^(Fo^2^)+(0.0570P)^2^+0.0400P]
 where P=(Fo^2^+2Fc^2^)/3
;
_refine_ls_weighting_scheme calc
_refine_ls_wR_factor_gt 0.0883
_refine_ls_wR_factor_ref 0.0924
_reflns_Friedel_coverage 0.726
_reflns_Friedel_fraction_full 0.970
_reflns_Friedel_fraction_max 0.968
_reflns_number_gt 3854
_reflns_number_total 4262
_reflns_threshold_expression 'I > 2\s(I)'
_cod_data_source_file d3sc03686c2.cif
_cod_data_source_block wcs-nn
_cod_depositor_comments 'Adding full bibliography for 1570105.cif.'
_cod_database_code 1570105
_shelxl_version_number 2013-2
_shelx_space_group_comment
;
The symmetry employed for this shelxl refinement is uniquely defined
by the following loop, which should always be used as a source of
symmetry information in preference to the above space-group names.
They are only intended as comments.
;
_olex2_refinement_description
;
1. Fixed Uiso
 At 1.2 times of:
  All C(H) groups, All N(H) groups
 At 1.5 times of:
  All C(H,H,H) groups
2.a Aromatic/amide H refined with riding coordinates:
 N3(H3), C2(H2), C9(H9), C10(H10), C11(H11), C12(H12), C14(H14), C18(H18),
 C20(H20), C21(H21), C23(H23), C26(H26), C27(H27), C28(H28), C29(H29), C30(H30)
2.b Idealised Me refined as rotating group:
 C6(H6A,H6B,H6C), C7(H7A,H7B,H7C), C24(H24A,H24B,H24C)
;
_olex2_submission_special_instructions 'No special instructions were received'

loop_
_space_group_symop_operation_xyz
'x, y, z'
'-x+1/2, -y, z+1/2'
'x+1/2, -y+1/2, -z'
'-x, y+1/2, -z+1/2'

loop_
_atom_site_label
_atom_site_type_symbol
_atom_site_fract_x
_atom_site_fract_y
_atom_site_fract_z
_atom_site_U_iso_or_equiv
_atom_site_adp_type
_atom_site_occupancy
_atom_site_site_symmetry_order
_atom_site_calc_flag
_atom_site_refinement_flags_posn
_atom_site_refinement_flags_adp
_atom_site_refinement_flags_occupancy
_atom_site_disorder_assembly
_atom_site_disorder_group
O1 O -0.6280(3) -0.13134(9) -0.00060(8) 0.0691(5) Uani 1 1 d . . . . .
O2 O -0.8760(2) -0.18212(9) 0.04991(8) 0.0644(4) Uani 1 1 d . . . . .
N1 N -0.4534(2) -0.15519(9) 0.21950(8) 0.0441(4) Uani 1 1 d . . . . .
N2 N -0.3037(2) -0.13822(9) 0.26172(8) 0.0469(4) Uani 1 1 d . . . . .
N3 N -0.1537(3) -0.35954(12) 0.17111(11) 0.0754(6) Uani 1 1 d . . . . .
H3 H -0.1483 -0.3821 0.1300 0.091 Uiso 1 1 calc R . . . .
C1 C -0.5954(3) -0.20244(11) 0.24091(10) 0.0452(4) Uani 1 1 d . . . . .
C2 C -0.7038(3) -0.20869(12) 0.18170(11) 0.0489(5) Uani 1 1 d . . . . .
H2 H -0.8109 -0.2363 0.1793 0.059 Uiso 1 1 calc R . . . .
C3 C -0.6272(3) -0.16633(11) 0.12417(10) 0.0469(5) Uani 1 1 d . . . . .
C4 C -0.4696(3) -0.13408(11) 0.14877(10) 0.0470(5) Uani 1 1 d . . . . .
C5 C -0.7037(3) -0.15724(12) 0.05196(11) 0.0518(5) Uani 1 1 d . . . . .
C6 C -0.9681(4) -0.17491(17) -0.01794(13) 0.0789(8) Uani 1 1 d . . . . .
H6A H -0.9187 -0.2105 -0.0518 0.118 Uiso 1 1 calc GR . . . .
H6B H -0.9524 -0.1245 -0.0362 0.118 Uiso 1 1 calc GR . . . .
H6C H -1.0948 -0.1849 -0.0113 0.118 Uiso 1 1 calc GR . . . .
C7 C -0.3350(4) -0.08270(15) 0.11412(13) 0.0694(7) Uani 1 1 d . . . . .
H7A H -0.3455 -0.0331 0.1347 0.104 Uiso 1 1 calc GR . . . .
H7B H -0.3579 -0.0802 0.0631 0.104 Uiso 1 1 calc GR . . . .
H7C H -0.2150 -0.1018 0.1223 0.104 Uiso 1 1 calc GR . . . .
C8 C -0.2913(3) -0.07345(12) 0.30402(10) 0.0483(5) Uani 1 1 d . . . . .
C9 C -0.3878(3) -0.00659(12) 0.29902(11) 0.0581(5) Uani 1 1 d . . . . .
H9 H -0.4785 0.0002 0.2647 0.070 Uiso 1 1 calc R . . . .
C10 C -0.3424(4) 0.04947(14) 0.34751(13) 0.0679(7) Uani 1 1 d . . . . .
H10 H -0.4036 0.0954 0.3461 0.081 Uiso 1 1 calc R . . . .
C11 C -0.2056(4) 0.03836(15) 0.39887(13) 0.0708(7) Uani 1 1 d . . . . .
H11 H -0.1781 0.0771 0.4310 0.085 Uiso 1 1 calc R . . . .
C12 C -0.1111(4) -0.02817(15) 0.40293(12) 0.0666(7) Uani 1 1 d . . . . .
H12 H -0.0199 -0.0344 0.4371 0.080 Uiso 1 1 calc R . . . .
C13 C -0.1537(3) -0.08681(13) 0.35476(11) 0.0532(5) Uani 1 1 d . . . . .
C14 C -0.0878(3) -0.16146(13) 0.34294(11) 0.0573(5) Uani 1 1 d . . . . .
H14 H 0.0039 -0.1849 0.3691 0.069 Uiso 1 1 calc R . . . .
C15 C -0.1820(3) -0.19296(12) 0.28670(11) 0.0492(5) Uani 1 1 d . . . . .
C16 C -0.1726(3) -0.26712(13) 0.25316(11) 0.0526(5) Uani 1 1 d . . . . .
C17 C -0.1633(3) -0.33792(12) 0.29038(12) 0.0549(5) Uani 1 1 d . . . . .
C18 C -0.1675(3) -0.35834(14) 0.36337(14) 0.0655(6) Uani 1 1 d . . . . .
H18 H -0.1795 -0.3213 0.3988 0.079 Uiso 1 1 calc R . . . .
C19 C -0.1538(4) -0.43291(16) 0.38282(18) 0.0808(8) Uani 1 1 d . . . . .
C20 C -0.1369(4) -0.48823(16) 0.3276(2) 0.0880(9) Uani 1 1 d . . . . .
H20 H -0.1265 -0.5388 0.3408 0.106 Uiso 1 1 calc R . . . .
C21 C -0.1354(4) -0.47017(16) 0.2562(2) 0.0830(8) Uani 1 1 d . . . . .
H21 H -0.1247 -0.5075 0.2210 0.100 Uiso 1 1 calc R . . . .
C22 C -0.1504(3) -0.39410(14) 0.23698(15) 0.0653(6) Uani 1 1 d . . . . .
C23 C -0.1670(3) -0.28325(15) 0.18091(13) 0.0632(6) Uani 1 1 d . . . . .
H23 H -0.1716 -0.2476 0.1440 0.076 Uiso 1 1 calc R . . . .
C24 C -0.1531(7) -0.4554(2) 0.4619(2) 0.1270(15) Uani 1 1 d . . . . .
H24A H -0.0310 -0.4649 0.4772 0.190 Uiso 1 1 calc GR . . . .
H24B H -0.2243 -0.5003 0.4683 0.190 Uiso 1 1 calc GR . . . .
H24C H -0.2037 -0.4152 0.4904 0.190 Uiso 1 1 calc GR . . . .
C25 C -0.6096(3) -0.23893(12) 0.31214(10) 0.0483(5) Uani 1 1 d . . . . .
C26 C -0.5615(3) -0.20428(16) 0.37661(12) 0.0644(6) Uani 1 1 d . . . . .
H26 H -0.5163 -0.1552 0.3760 0.077 Uiso 1 1 calc R . . . .
C27 C -0.5800(4) -0.24166(18) 0.44149(13) 0.0809(8) Uani 1 1 d . . . . .
H27 H -0.5453 -0.2178 0.4841 0.097 Uiso 1 1 calc R . . . .
C28 C -0.6488(4) -0.31358(18) 0.44416(16) 0.0810(8) Uani 1 1 d . . . . .
H28 H -0.6609 -0.3386 0.4881 0.097 Uiso 1 1 calc R . . . .
C29 C -0.6991(4) -0.34789(16) 0.38110(16) 0.0785(8) Uani 1 1 d . . . . .
H29 H -0.7472 -0.3965 0.3826 0.094 Uiso 1 1 calc R . . . .
C30 C -0.6801(3) -0.31190(13) 0.31519(14) 0.0623(6) Uani 1 1 d . . . . .
H30 H -0.7143 -0.3364 0.2729 0.075 Uiso 1 1 calc R . . . .

loop_
_atom_site_aniso_label
_atom_site_aniso_U_11
_atom_site_aniso_U_22
_atom_site_aniso_U_33
_atom_site_aniso_U_23
_atom_site_aniso_U_13
_atom_site_aniso_U_12
O1 0.0809(12) 0.0863(11) 0.0401(8) 0.0043(8) -0.0048(8) -0.0106(9)
O2 0.0625(9) 0.0844(11) 0.0461(8) 0.0018(8) -0.0159(7) -0.0087(8)
N1 0.0428(8) 0.0545(9) 0.0350(8) -0.0012(7) -0.0033(6) -0.0064(7)
N2 0.0449(8) 0.0551(9) 0.0405(8) -0.0037(7) -0.0056(7) -0.0066(7)
N3 0.0794(15) 0.0842(15) 0.0626(13) -0.0217(11) 0.0083(10) 0.0079(12)
C1 0.0418(9) 0.0510(10) 0.0428(10) -0.0012(8) 0.0008(8) -0.0034(9)
C2 0.0444(10) 0.0567(11) 0.0456(10) -0.0018(9) -0.0039(9) -0.0052(9)
C3 0.0514(11) 0.0514(11) 0.0379(10) -0.0031(8) -0.0042(8) 0.0007(9)
C4 0.0520(11) 0.0519(11) 0.0370(10) 0.0009(9) 0.0007(8) -0.0015(9)
C5 0.0606(12) 0.0536(11) 0.0413(11) -0.0049(9) -0.0051(9) 0.0023(10)
C6 0.0799(18) 0.099(2) 0.0579(15) -0.0059(14) -0.0278(13) -0.0031(15)
C7 0.0738(16) 0.0836(16) 0.0507(13) 0.0112(11) -0.0009(11) -0.0220(13)
C8 0.0525(11) 0.0550(11) 0.0376(10) -0.0031(8) 0.0021(8) -0.0111(9)
C9 0.0655(13) 0.0620(13) 0.0467(12) -0.0025(9) 0.0003(10) -0.0031(11)
C10 0.0829(18) 0.0646(14) 0.0562(13) -0.0099(11) 0.0118(13) -0.0056(12)
C11 0.0832(17) 0.0755(16) 0.0538(14) -0.0202(11) 0.0093(13) -0.0195(14)
C12 0.0666(14) 0.0887(17) 0.0445(12) -0.0113(11) -0.0051(10) -0.0184(14)
C13 0.0534(12) 0.0673(13) 0.0390(10) -0.0002(9) -0.0010(8) -0.0137(10)
C14 0.0455(11) 0.0784(15) 0.0479(11) 0.0018(10) -0.0086(9) -0.0033(10)
C15 0.0428(10) 0.0629(13) 0.0419(10) 0.0030(9) 0.0002(8) -0.0023(9)
C16 0.0416(10) 0.0646(13) 0.0517(12) -0.0040(10) -0.0009(9) 0.0008(9)
C17 0.0430(10) 0.0596(13) 0.0622(13) -0.0032(10) 0.0033(9) 0.0012(9)
C18 0.0623(14) 0.0640(14) 0.0704(15) 0.0037(12) 0.0036(11) -0.0015(11)
C19 0.0741(18) 0.0711(17) 0.097(2) 0.0188(15) 0.0082(15) -0.0014(13)
C20 0.0719(18) 0.0582(15) 0.134(3) 0.0096(17) 0.0188(18) 0.0037(13)
C21 0.0686(17) 0.0675(17) 0.113(2) -0.0151(16) 0.0168(16) 0.0048(13)
C22 0.0510(12) 0.0662(15) 0.0787(17) -0.0126(12) 0.0092(11) 0.0042(11)
C23 0.0590(13) 0.0773(16) 0.0534(12) -0.0062(11) 0.0020(11) 0.0038(11)
C24 0.168(4) 0.096(2) 0.116(3) 0.048(2) 0.013(3) -0.005(3)
C25 0.0415(9) 0.0615(12) 0.0420(10) 0.0056(9) 0.0022(8) -0.0008(9)
C26 0.0689(15) 0.0802(16) 0.0441(12) 0.0008(11) 0.0049(10) -0.0154(13)
C27 0.0832(18) 0.121(2) 0.0389(12) 0.0078(14) 0.0043(12) -0.0163(17)
C28 0.0801(18) 0.104(2) 0.0589(16) 0.0297(15) 0.0084(13) 0.0033(16)
C29 0.0782(17) 0.0720(16) 0.0853(19) 0.0243(14) 0.0118(15) -0.0042(14)
C30 0.0637(13) 0.0616(13) 0.0617(13) 0.0048(11) 0.0031(11) -0.0059(11)

loop_
_atom_type_symbol
_atom_type_description
_atom_type_scat_dispersion_real
_atom_type_scat_dispersion_imag
_atom_type_scat_source
C C 0.0181 0.0091 'International Tables Vol C Tables 4.2.6.8 and 6.1.1.4'
H H 0.0000 0.0000 'International Tables Vol C Tables 4.2.6.8 and 6.1.1.4'
N N 0.0311 0.0180 'International Tables Vol C Tables 4.2.6.8 and 6.1.1.4'
O O 0.0492 0.0322 'International Tables Vol C Tables 4.2.6.8 and 6.1.1.4'

loop_
_geom_angle_atom_site_label_1
_geom_angle_atom_site_label_2
_geom_angle_atom_site_label_3
_geom_angle
_geom_angle_site_symmetry_1
_geom_angle_site_symmetry_3
_geom_angle_publ_flag
C5 O2 C6 116.33(19) . . ?
N2 N1 C1 124.61(16) . . ?
C4 N1 N2 123.38(16) . . ?
C4 N1 C1 111.65(16) . . ?
N1 N2 C8 123.22(17) . . ?
N1 N2 C15 123.23(16) . . ?
C8 N2 C15 110.02(16) . . ?
C22 N3 C23 109.0(2) . . ?
N1 C1 C25 124.70(17) . . ?
C2 C1 N1 105.19(17) . . ?
C2 C1 C25 130.03(18) . . ?
C1 C2 C3 109.00(18) . . ?
C2 C3 C5 126.15(19) . . ?
C4 C3 C2 108.00(17) . . ?
C4 C3 C5 125.84(19) . . ?
N1 C4 C3 106.13(17) . . ?
N1 C4 C7 121.32(19) . . ?
C3 C4 C7 132.5(2) . . ?
O1 C5 O2 122.5(2) . . ?
O1 C5 C3 126.7(2) . . ?
O2 C5 C3 110.82(19) . . ?
N2 C8 C13 106.55(18) . . ?
C9 C8 N2 129.28(19) . . ?
C9 C8 C13 124.15(19) . . ?
C10 C9 C8 116.5(2) . . ?
C9 C10 C11 121.0(2) . . ?
C12 C11 C10 121.7(2) . . ?
C11 C12 C13 119.1(2) . . ?
C8 C13 C12 117.5(2) . . ?
C8 C13 C14 107.50(18) . . ?
C12 C13 C14 134.9(2) . . ?
C15 C14 C13 108.70(19) . . ?
N2 C15 C16 120.98(17) . . ?
C14 C15 N2 107.16(18) . . ?
C14 C15 C16 131.9(2) . . ?
C17 C16 C15 125.99(19) . . ?
C23 C16 C15 127.4(2) . . ?
C23 C16 C17 106.6(2) . . ?
C18 C17 C16 133.6(2) . . ?
C18 C17 C22 119.8(2) . . ?
C22 C17 C16 106.5(2) . . ?
C19 C18 C17 120.0(3) . . ?
C18 C19 C20 118.7(3) . . ?
C18 C19 C24 120.4(3) . . ?
C20 C19 C24 120.9(3) . . ?
C21 C20 C19 122.5(3) . . ?
C20 C21 C22 118.3(3) . . ?
N3 C22 C17 108.0(2) . . ?
N3 C22 C21 131.4(3) . . ?
C21 C22 C17 120.6(3) . . ?
N3 C23 C16 109.8(2) . . ?
C26 C25 C1 123.90(19) . . ?
C26 C25 C30 118.1(2) . . ?
C30 C25 C1 118.01(19) . . ?
C27 C26 C25 120.8(2) . . ?
C28 C27 C26 120.9(3) . . ?
C29 C28 C27 118.9(2) . . ?
C28 C29 C30 121.3(3) . . ?
C29 C30 C25 120.0(2) . . ?

loop_
_geom_bond_atom_site_label_1
_geom_bond_atom_site_label_2
_geom_bond_distance
_geom_bond_site_symmetry_2
_geom_bond_publ_flag
O1 C5 1.211(3) . ?
O2 C5 1.347(3) . ?
O2 C6 1.433(3) . ?
N1 N2 1.386(2) . ?
N1 C1 1.399(3) . ?
N1 C4 1.365(2) . ?
N2 C8 1.391(2) . ?
N2 C15 1.400(3) . ?
N3 C22 1.363(3) . ?
N3 C23 1.365(3) . ?
C1 C2 1.361(3) . ?
C1 C25 1.471(3) . ?
C2 C3 1.419(3) . ?
C3 C4 1.373(3) . ?
C3 C5 1.459(3) . ?
C4 C7 1.492(3) . ?
C8 C9 1.384(3) . ?
C8 C13 1.403(3) . ?
C9 C10 1.378(3) . ?
C10 C11 1.400(4) . ?
C11 C12 1.371(4) . ?
C12 C13 1.403(3) . ?
C13 C14 1.424(3) . ?
C14 C15 1.369(3) . ?
C15 C16 1.453(3) . ?
C16 C17 1.431(3) . ?
C16 C23 1.367(3) . ?
C17 C18 1.398(3) . ?
C17 C22 1.404(3) . ?
C18 C19 1.371(4) . ?
C19 C20 1.420(4) . ?
C19 C24 1.516(5) . ?
C20 C21 1.358(5) . ?
C21 C22 1.396(4) . ?
C25 C26 1.387(3) . ?
C25 C30 1.393(3) . ?
C26 C27 1.377(3) . ?
C27 C28 1.371(4) . ?
C28 C29 1.366(4) . ?
C29 C30 1.382(4) . ?
